data_4002994
loop_
_publ_author_name
'Tremblay, Marie-H\'el\`ene'
'Bacsa, John'
'Zhao, Boqin'
'Pulvirenti, Federico'
'Barlow, Stephen'
'Marder, Seth R.'

_publ_section_title
;
 Structures of (4-Y-C6H4CH2NH3)2PbI4 {Y = H, F, Cl, Br, I}: Tuning of
 Hybrid Organic Inorganic Perovskite Structures from Ruddlesden--Popper to
 Dion--Jacobson Limits
;
_journal_issue 16
_journal_name_full 'Chemistry of Materials'
_journal_page_first 6145
_journal_paper_doi 10.1021/acs.chemmater.9b01564
_journal_volume 31
_journal_year 2019
_chemical_absolute_configuration ad
_chemical_formula_moiety 'I4 Pb, 2(C7 H9 Cl N)'
_chemical_formula_sum 'C14 H18 Cl2 I4 N2 Pb'
_chemical_formula_weight 999.99
_space_group_crystal_system monoclinic
_space_group_IT_number 4
_space_group_name_Hall 'P 2yb'
_space_group_name_H-M_alt 'P 1 21 1'
_symmetry_space_group_name_Hall 'P 2yb'
_symmetry_space_group_name_H-M 'P 1 21 1'
_atom_sites_solution_hydrogens geom
_atom_sites_solution_primary dual
_audit_creation_date 2019-01-20
_audit_creation_method
;
Olex2 1.2-alpha
(compiled 2018.07.26 svn.r3523 for OlexSys, GUI svn.r5532)
;
_cell_angle_alpha 90
_cell_angle_beta 95.9401(13)
_cell_angle_gamma 90
_cell_formula_units_Z 2
_cell_length_a 8.63101(11)
_cell_length_b 8.95452(10)
_cell_length_c 15.8648(2)
_cell_measurement_reflns_used 20639
_cell_measurement_temperature 225.00(10)
_cell_measurement_theta_max 37.7530
_cell_measurement_theta_min 2.5750
_cell_volume 1219.55(3)
_computing_cell_refinement 'CrysAlisPro 1.171.40.24a (Rigaku OD, 2018)'
_computing_data_collection 'CrysAlisPro 1.171.40.24a (Rigaku OD, 2018)'
_computing_data_reduction 'CrysAlisPro 1.171.40.24a (Rigaku OD, 2018)'
_computing_molecular_graphics 'Olex2 (Dolomanov et al., 2009)'
_computing_publication_material 'Olex2 (Dolomanov et al., 2009)'
_computing_structure_refinement 'ShelXL (Sheldrick, 2015)'
_computing_structure_solution 'ShelXT (Sheldrick, 2015)'
_diffrn_ambient_environment N~2~
_diffrn_ambient_temperature 225.00(10)
_diffrn_detector 'CCD plate'
_diffrn_detector_type HyPix
_diffrn_measured_fraction_theta_full 0.999
_diffrn_measured_fraction_theta_max 0.960
_diffrn_measurement_details
;
List of Runs (angles in degrees, time in seconds):

  # Type    Start    End  Width  t~exp~   \w     \q     \k     \f   Frames
--------------------------------------------------------------------------
  1  \w     14.00  40.00   0.50    3.00    --   25.84 -41.00  27.00   52
  2  \w     14.00  39.00   0.50   12.00    --   25.84 -57.00 -30.00   50
  3  \w    -28.00  -3.00   0.50   12.00    --   25.84 -41.00  27.00   50
  4  \w    -47.00   5.00   0.50   12.00    --   25.84 -57.00 -30.00  104
  5  \w    -44.00  40.00   0.50   12.00    --   25.84 -19.00 -90.00  168
  6  \w     13.00  40.00   0.50   12.00    --   25.84  41.00-179.00   54
  7  \w    -17.00  24.00   0.50   12.00    --  -25.84  41.00-179.00   82
  8  \w     18.00 100.00   0.50   12.00    --   25.84  38.00 -60.00  164
  9  \w     28.00  99.00   0.50   12.00    --   25.84  57.00 -30.00  142
 10  \w     41.00  90.00   0.50   12.00    --   25.84 178.00 120.00   98
 11  \w     51.00  97.00   0.50   12.00    --   25.84 178.00 150.00   92
 12  \w     41.00  94.00   0.50   12.00    --   25.84 178.00  30.00  106
 13  \w     43.00  97.00   0.50   12.00    --   25.84 178.00   0.00  108
 14  \w     40.00  87.00   0.50   12.00    --   25.84 178.00-120.00   94
 15  \w    -60.00 -14.00   0.50   12.00    --  -25.84 -41.00  27.00   92
 16  \w    -99.00  -3.00   0.50   12.00    --  -25.84 -77.00   0.00  192
;
_diffrn_measurement_device 'four-circle diffractometer'
_diffrn_measurement_device_type 'XtaLAB Synergy, Dualflex, HyPix'
_diffrn_measurement_method '\w scans'
_diffrn_orient_matrix_type 'CrysAlisPro convention (1999,Acta A55,543-557)'
_diffrn_orient_matrix_UB_11 -0.0708020000
_diffrn_orient_matrix_UB_12 -0.0102401000
_diffrn_orient_matrix_UB_13 -0.0262807000
_diffrn_orient_matrix_UB_21 0.0313025000
_diffrn_orient_matrix_UB_22 0.0394873000
_diffrn_orient_matrix_UB_23 -0.0330733000
_diffrn_orient_matrix_UB_31 0.0288541000
_diffrn_orient_matrix_UB_32 -0.0679283000
_diffrn_orient_matrix_UB_33 -0.0153319000
_diffrn_radiation_monochromator mirror
_diffrn_radiation_probe x-ray
_diffrn_radiation_type MoK\a
_diffrn_radiation_wavelength 0.71073
_diffrn_reflns_av_R_equivalents 0.0349
_diffrn_reflns_av_unetI/netI 0.0401
_diffrn_reflns_Laue_measured_fraction_full 0.999
_diffrn_reflns_Laue_measured_fraction_max 0.960
_diffrn_reflns_limit_h_max 14
_diffrn_reflns_limit_h_min -14
_diffrn_reflns_limit_k_max 15
_diffrn_reflns_limit_k_min -15
_diffrn_reflns_limit_l_max 27
_diffrn_reflns_limit_l_min -27
_diffrn_reflns_number 39072
_diffrn_reflns_point_group_measured_fraction_full 0.995
_diffrn_reflns_point_group_measured_fraction_max 0.940
_diffrn_reflns_theta_full 25.242
_diffrn_reflns_theta_max 37.864
_diffrn_reflns_theta_min 2.372
_diffrn_source 'micro-focus sealed X-ray tube'
_diffrn_source_type 'PhotonJet (Mo) X-ray Source'
_exptl_absorpt_coefficient_mu 12.199
_exptl_absorpt_correction_T_max 1.000
_exptl_absorpt_correction_T_min 0.055
_exptl_absorpt_correction_type gaussian
_exptl_absorpt_process_details
;
CrysAlisPro 1.171.40.24a (Rigaku Oxford Diffraction, 2018)
Numerical absorption correction based on gaussian integration over
            a multifaceted crystal model
Empirical absorption correction using spherical harmonics,
 implemented in SCALE3 ABSPACK scaling algorithm.
;
_exptl_crystal_colour orange
_exptl_crystal_colour_primary orange
_exptl_crystal_density_diffrn 2.723
_exptl_crystal_description plate
_exptl_crystal_F_000 888
_exptl_crystal_recrystallization_method 'The material was recrystallised from --- by as supplied'
_exptl_crystal_size_max 0.364
_exptl_crystal_size_mid 0.165
_exptl_crystal_size_min 0.04
_refine_diff_density_max 2.211
_refine_diff_density_min -1.241
_refine_diff_density_rms 0.166
_refine_ls_abs_structure_details
;
 Refined as an inversion twin.
;
_refine_ls_abs_structure_Flack 0.136(5)
_refine_ls_extinction_method none
_refine_ls_goodness_of_fit_ref 0.984
_refine_ls_hydrogen_treatment constr
_refine_ls_matrix_type full
_refine_ls_number_parameters 211
_refine_ls_number_reflns 12381
_refine_ls_number_restraints 1
_refine_ls_restrained_S_all 0.984
_refine_ls_R_factor_all 0.0538
_refine_ls_R_factor_gt 0.0396
_refine_ls_shift/su_max 0.000
_refine_ls_shift/su_mean 0.000
_refine_ls_structure_factor_coef Fsqd
_refine_ls_weighting_details 'w=1/[\s^2^(Fo^2^)+(0.0541P)^2^] where P=(Fo^2^+2Fc^2^)/3'
_refine_ls_weighting_scheme calc
_refine_ls_wR_factor_gt 0.0873
_refine_ls_wR_factor_ref 0.0919
_reflns_Friedel_coverage 0.867
_reflns_Friedel_fraction_full 0.990
_reflns_Friedel_fraction_max 0.917
_reflns_number_gt 9925
_reflns_number_total 12381
_reflns_threshold_expression 'I > 2\s(I)'
_cod_data_source_file cm9b01564_si_002.cif
_cod_data_source_block mht-iv-61-c
_cod_database_code 4002994
_shelx_shelxl_version_number 2018/3
_chemical_oxdiff_formula 'C28  H36  Cl4  I8  N4  Pb2  '
_shelx_space_group_comment
;
The symmetry employed for this shelxl refinement is uniquely defined
by the following loop, which should always be used as a source of
symmetry information in preference to the above space-group names.
They are only intended as comments.
;
_reflns_odcompleteness_completeness 99.84
_reflns_odcompleteness_iscentric 1
_reflns_odcompleteness_theta 36.23
_olex2_refinement_description
;
1. Twinned data refinement
 Scales: 0.864(5)
 0.136(5)
2. Fixed Uiso
 At 1.2 times of:
  All C(H) groups, All C(H,H) groups, All N(H,H,H) groups
3.a Secondary CH2 refined with riding coordinates:
 C5(H5A,H5B), C12(H12A,H12B)
3.b Aromatic/amide H refined with riding coordinates:
 C6(H6), C3(H3), C2(H2), C7(H7), C13(H13), C9(H9), C14(H14), C10(H10)
3.c Idealised Me refined as rotating group:
 N1(H1A,H1B,H1C), N2(H2A,H2B,H2C)
;
_olex2_diffrn_ambient_temperature_device 'Oxford Cryosystems'
_olex2_exptl_crystal_mounting_method 'The crystal was mounted on a loop with paratone oil'
_olex2_submission_original_sample_id MHT-IV-61-C
_olex2_submission_special_instructions 'No special instructions were received'
_oxdiff_exptl_absorpt_empirical_details
;
Empirical correction (ABSPACK) includes:
- Absorption correction using spherical harmonics
- Frame scaling
;
_oxdiff_exptl_absorpt_empirical_full_max 1.805
_oxdiff_exptl_absorpt_empirical_full_min 0.527

loop_
_space_group_symop_operation_xyz
'x, y, z'
'-x, y+1/2, -z'

loop_
_atom_site_label
_atom_site_type_symbol
_atom_site_fract_x
_atom_site_fract_y
_atom_site_fract_z
_atom_site_U_iso_or_equiv
_atom_site_adp_type
_atom_site_occupancy
_atom_site_site_symmetry_order
_atom_site_calc_flag
_atom_site_refinement_flags_posn
Pb1 Pb 0.24765(3) 0.75192(5) -0.00084(2) 0.02399(5) Uani 1 1 d .
I3 I 0.21892(6) 0.71993(7) -0.19943(3) 0.03593(13) Uani 1 1 d .
I4 I 0.26605(6) 0.79007(7) 0.20334(3) 0.03359(12) Uani 1 1 d .
I1 I -0.05388(5) 0.55569(5) 0.01352(4) 0.03620(13) Uani 1 1 d .
I2 I 0.44515(5) 0.44945(5) 0.00851(3) 0.03447(13) Uani 1 1 d .
Cl1 Cl 0.0304(3) 0.1790(4) 0.42019(16) 0.0629(7) Uani 1 1 d .
N1 N 0.1548(7) 0.3304(9) 0.8328(4) 0.0380(16) Uani 1 1 d .
H1A H 0.164812 0.422382 0.812830 0.046 Uiso 1 1 calc GR
H1B H 0.182951 0.329681 0.888406 0.046 Uiso 1 1 calc GR
H1C H 0.055928 0.301428 0.822828 0.046 Uiso 1 1 calc GR
C6 C 0.0959(10) 0.1078(11) 0.6685(6) 0.046(2) Uani 1 1 d .
H6 H 0.056852 0.043791 0.707335 0.056 Uiso 1 1 calc R
C5 C 0.2572(9) 0.2251(14) 0.7896(5) 0.0431(19) Uani 1 1 d .
H5A H 0.363900 0.260764 0.797095 0.052 Uiso 1 1 calc R
H5B H 0.254581 0.127130 0.815481 0.052 Uiso 1 1 calc R
C3 C 0.2612(9) 0.3081(10) 0.6391(5) 0.0420(17) Uani 1 1 d .
H3 H 0.334736 0.379875 0.657807 0.050 Uiso 1 1 calc R
C4 C 0.2044(8) 0.2130(9) 0.6968(5) 0.0361(14) Uani 1 1 d .
C2 C 0.2096(10) 0.2983(11) 0.5526(5) 0.0442(17) Uani 1 1 d .
H2 H 0.248173 0.362302 0.513657 0.053 Uiso 1 1 calc R
C1 C 0.1001(9) 0.1911(10) 0.5268(5) 0.0417(17) Uani 1 1 d .
C7 C 0.0432(10) 0.0948(10) 0.5833(6) 0.048(2) Uani 1 1 d .
H7 H -0.029460 0.022146 0.564770 0.058 Uiso 1 1 calc R
Cl2 Cl 0.7022(3) 0.3088(4) 0.54106(16) 0.0640(7) Uani 1 1 d .
N2 N 0.3473(9) 0.1734(11) 0.1571(4) 0.0452(19) Uani 1 1 d .
H2A H 0.288719 0.174803 0.107517 0.054 Uiso 1 1 calc GR
H2B H 0.353220 0.080393 0.176986 0.054 Uiso 1 1 calc GR
H2C H 0.442507 0.206195 0.150137 0.054 Uiso 1 1 calc GR
C12 C 0.2761(11) 0.2718(15) 0.2185(6) 0.051(2) Uani 1 1 d .
H12A H 0.258454 0.370406 0.193993 0.061 Uiso 1 1 calc R
H12B H 0.176243 0.231198 0.229925 0.061 Uiso 1 1 calc R
C11 C 0.3806(8) 0.2840(9) 0.2996(5) 0.0347(14) Uani 1 1 d .
C13 C 0.4527(10) 0.4163(10) 0.3240(5) 0.0416(18) Uani 1 1 d .
H13 H 0.432917 0.500852 0.290564 0.050 Uiso 1 1 calc R
C8 C 0.5807(9) 0.2979(10) 0.4470(5) 0.0382(15) Uani 1 1 d .
C9 C 0.5113(10) 0.1657(10) 0.4237(5) 0.0424(17) Uani 1 1 d .
H9 H 0.531993 0.081039 0.456936 0.051 Uiso 1 1 calc R
C14 C 0.5538(10) 0.4264(11) 0.3973(6) 0.0455(18) Uani 1 1 d .
H14 H 0.602709 0.516113 0.413134 0.055 Uiso 1 1 calc R
C10 C 0.4100(10) 0.1576(9) 0.3506(5) 0.0398(16) Uani 1 1 d .
H10 H 0.361107 0.067663 0.335197 0.048 Uiso 1 1 calc R

loop_
_atom_site_aniso_label
_atom_site_aniso_U_11
_atom_site_aniso_U_22
_atom_site_aniso_U_33
_atom_site_aniso_U_23
_atom_site_aniso_U_13
_atom_site_aniso_U_12
Pb1 0.02013(8) 0.01984(7) 0.03193(9) -0.00051(6) 0.00238(6) 0.00000(5)
I3 0.0391(2) 0.0386(3) 0.0295(2) 0.0033(2) 0.00060(19) 0.0001(2)
I4 0.0338(2) 0.0364(3) 0.0297(2) 0.0023(2) -0.00080(18) -0.0017(2)
I1 0.0289(2) 0.0305(3) 0.0497(3) -0.0057(3) 0.0063(2) -0.0143(2)
I2 0.0279(2) 0.0279(3) 0.0480(3) 0.0062(2) 0.0060(2) 0.0114(2)
Cl1 0.0637(15) 0.0758(17) 0.0465(12) -0.0099(12) -0.0074(11) 0.0106(13)
N1 0.034(3) 0.037(4) 0.043(4) 0.003(3) 0.003(3) -0.007(3)
C6 0.046(5) 0.040(5) 0.055(5) 0.009(4) 0.010(4) -0.006(4)
C5 0.034(3) 0.053(5) 0.042(4) 0.002(4) 0.002(3) 0.008(4)
C3 0.037(4) 0.041(4) 0.048(4) 0.000(4) 0.001(3) -0.004(3)
C4 0.028(3) 0.040(4) 0.040(4) 0.004(3) 0.003(3) 0.004(3)
C2 0.046(4) 0.045(4) 0.042(4) 0.004(4) 0.007(3) -0.001(4)
C1 0.039(4) 0.043(4) 0.041(4) -0.004(3) -0.001(3) 0.010(3)
C7 0.049(5) 0.036(4) 0.057(5) 0.001(4) -0.004(4) -0.006(4)
Cl2 0.0634(14) 0.0771(17) 0.0474(12) -0.0153(12) -0.0143(11) 0.0144(14)
N2 0.056(4) 0.046(5) 0.033(3) 0.000(3) 0.001(3) -0.014(4)
C12 0.041(4) 0.066(7) 0.044(5) 0.003(5) -0.003(4) 0.008(4)
C11 0.033(3) 0.036(3) 0.035(3) 0.003(3) 0.006(3) 0.000(3)
C13 0.053(5) 0.031(4) 0.041(4) 0.008(3) 0.010(3) 0.001(4)
C8 0.039(4) 0.043(4) 0.033(3) -0.006(3) 0.003(3) 0.004(3)
C9 0.054(5) 0.037(4) 0.037(4) 0.002(3) 0.009(3) 0.009(3)
C14 0.046(4) 0.041(4) 0.050(5) -0.005(4) 0.009(4) -0.008(4)
C10 0.051(4) 0.029(3) 0.039(4) 0.000(3) 0.005(3) -0.005(3)

loop_
_atom_type_symbol
_atom_type_description
_atom_type_scat_dispersion_real
_atom_type_scat_dispersion_imag
_atom_type_scat_source
C C 0.0033 0.0016 'International Tables Vol C Tables 4.2.6.8 and 6.1.1.4'
H H 0.0000 0.0000 'International Tables Vol C Tables 4.2.6.8 and 6.1.1.4'
Cl Cl 0.1484 0.1585 'International Tables Vol C Tables 4.2.6.8 and 6.1.1.4'
I I -0.4742 1.8119 'International Tables Vol C Tables 4.2.6.8 and 6.1.1.4'
N N 0.0061 0.0033 'International Tables Vol C Tables 4.2.6.8 and 6.1.1.4'
Pb Pb -3.3944 10.1111 'International Tables Vol C Tables 4.2.6.8 and 6.1.1.4'

loop_
_exptl_crystal_face_index_h
_exptl_crystal_face_index_k
_exptl_crystal_face_index_l
_exptl_crystal_face_perp_dist
0 1 -1 0.1257
-5 11 8 0.0972
-7 7 14 0.0648
7 7 -15 0.1430
0 0 -1 0.0200
0 0 1 0.0199
4 -4 -5 0.0909
-3 4 5 0.0684
3 5 1 0.1368
1 -1 0 0.0924
1 2 5 0.0941
0 -1 5 0.0305
-5 5 -2 0.0702
0 -2 -5 0.0552

loop_
_geom_angle_atom_site_label_1
_geom_angle_atom_site_label_2
_geom_angle_atom_site_label_3
_geom_angle
_geom_angle_site_symmetry_1
_geom_angle_site_symmetry_3
I3 Pb1 I4 178.11(2) . .
I3 Pb1 I1 92.367(17) . .
I3 Pb1 I1 91.607(18) . 2
I3 Pb1 I2 87.461(18) . .
I3 Pb1 I2 89.544(16) . 2_655
I1 Pb1 I4 86.807(18) 2 .
I1 Pb1 I4 86.693(16) . .
I1 Pb1 I1 92.769(8) . 2
I1 Pb1 I2 87.983(18) . .
I1 Pb1 I2 178.828(19) 2 .
I1 Pb1 I2 87.553(18) 2 2_655
I1 Pb1 I2 178.052(19) . 2_655
I2 Pb1 I4 94.137(18) . .
I2 Pb1 I4 91.408(16) 2_655 .
I2 Pb1 I2 91.726(8) . 2_655
Pb1 I1 Pb1 153.91(2) . 2_545
Pb1 I2 Pb1 155.07(2) . 2_645
C4 C6 C7 121.4(8) . .
C4 C5 N1 111.0(7) . .
C4 C3 C2 120.9(8) . .
C6 C4 C5 119.9(8) . .
C6 C4 C3 119.0(8) . .
C3 C4 C5 121.0(8) . .
C1 C2 C3 118.3(8) . .
C2 C1 Cl1 119.3(7) . .
C7 C1 Cl1 119.0(7) . .
C7 C1 C2 121.7(8) . .
C1 C7 C6 118.7(8) . .
C11 C12 N2 110.6(7) . .
C13 C11 C12 121.3(9) . .
C13 C11 C10 119.0(7) . .
C10 C11 C12 119.7(8) . .
C11 C13 C14 121.4(8) . .
C9 C8 Cl2 119.5(7) . .
C9 C8 C14 121.3(7) . .
C14 C8 Cl2 119.2(7) . .
C8 C9 C10 119.8(8) . .
C13 C14 C8 118.2(8) . .
C9 C10 C11 120.3(7) . .

loop_
_geom_bond_atom_site_label_1
_geom_bond_atom_site_label_2
_geom_bond_distance
_geom_bond_site_symmetry_2
Pb1 I3 3.1477(6) .
Pb1 I4 3.2447(6) .
Pb1 I1 3.1678(5) .
Pb1 I1 3.1885(6) 2
Pb1 I2 3.2000(5) 2_655
Pb1 I2 3.1955(6) .
Cl1 C1 1.739(8) .
N1 C5 1.506(12) .
C6 C4 1.371(12) .
C6 C7 1.386(13) .
C5 C4 1.499(11) .
C3 C4 1.377(11) .
C3 C2 1.401(11) .
C2 C1 1.379(12) .
C1 C7 1.370(12) .
Cl2 C8 1.736(8) .
N2 C12 1.493(13) .
C12 C11 1.497(12) .
C11 C13 1.376(12) .
C11 C10 1.399(11) .
C13 C14 1.382(12) .
C8 C9 1.360(12) .
C8 C14 1.401(13) .
C9 C10 1.380(11) .

loop_
_geom_torsion_atom_site_label_1
_geom_torsion_atom_site_label_2
_geom_torsion_atom_site_label_3
_geom_torsion_atom_site_label_4
_geom_torsion
Cl1 C1 C7 C6 -178.2(7)
N1 C5 C4 C6 -89.1(11)
N1 C5 C4 C3 89.8(9)
C3 C2 C1 Cl1 178.5(7)
C3 C2 C1 C7 -0.7(12)
C4 C6 C7 C1 -0.8(14)
C4 C3 C2 C1 0.2(13)
C2 C3 C4 C6 -0.1(13)
C2 C3 C4 C5 -178.9(8)
C2 C1 C7 C6 1.0(13)
C7 C6 C4 C5 179.2(9)
C7 C6 C4 C3 0.4(13)
Cl2 C8 C9 C10 177.6(6)
Cl2 C8 C14 C13 -177.9(7)
N2 C12 C11 C13 112.4(10)
N2 C12 C11 C10 -65.5(11)
C12 C11 C13 C14 -177.5(8)
C12 C11 C10 C9 177.2(8)
C11 C13 C14 C8 -0.5(13)
C13 C11 C10 C9 -0.8(12)
C8 C9 C10 C11 1.1(13)
C9 C8 C14 C13 0.9(13)
C14 C8 C9 C10 -1.2(13)
C10 C11 C13 C14 0.4(12)

loop_
_exptl_oxdiff_crystal_face_indexfrac_h
_exptl_oxdiff_crystal_face_indexfrac_k
_exptl_oxdiff_crystal_face_indexfrac_l
_exptl_oxdiff_crystal_face_x
_exptl_oxdiff_crystal_face_y
_exptl_oxdiff_crystal_face_z
0.0013 1.0016 -0.9980 0.0159 0.0726 -0.0527
-4.6305 10.9753 7.8531 0.0091 0.0287 -0.9995
-7.3325 7.0882 13.9921 0.0788 -0.4124 -0.9076
6.9475 7.1532 -14.5511 -0.1827 0.9812 -0.0623
-0.0007 0.0015 -1.0007 0.0263 0.0331 0.0152
0.0007 -0.0015 1.0007 -0.0263 -0.0331 -0.0152
3.9926 -4.0013 -5.0248 -0.1097 0.1332 0.4640
-2.9916 3.9992 5.0223 0.0389 -0.1018 -0.4350
3.0132 4.9926 1.0072 -0.2909 0.2582 -0.2676
0.9990 -1.0022 -0.0053 -0.0603 -0.0081 0.0970
1.0082 1.9904 5.0068 -0.2233 -0.0554 -0.1829
0.0015 -1.0078 5.0009 -0.1212 -0.2051 -0.0082
-4.9963 5.0142 -1.9752 0.3543 0.1069 -0.4545
-0.0073 -1.9926 -5.0093 0.1526 0.0868 0.2119

loop_
_twin_individual_id
_twin_individual_mass_fraction_refined
1 0.864(5)
2 0.136(5)
